data_4331320
loop_
_publ_author_name
'Xiao-Yan Chen'
'George S. Goff'
'William C. Ewing'
'Brian L. Scott'
'Wolfgang Runde'

_publ_section_title
;
 Solid-State and Solution-State Coordination Chemistry of Lanthanide(III)
 Complexes with \a-Hydroxyisobutyric Acid
;
_journal_name_full 'Inorganic Chemistry'
_journal_page_first 13254
_journal_page_last 13263
_journal_paper_doi 10.1021/ic301775d
_journal_volume 51
_journal_year 2012
_chemical_formula_sum 'C8 H20 Er N O12'
_chemical_formula_weight 489.51
_chemical_name_systematic
; 
 ? 
;
_space_group_IT_number 15
_symmetry_cell_setting monoclinic
_symmetry_space_group_name_Hall '-C 2yc'
_symmetry_space_group_name_H-M 'C 1 2/c 1'
_atom_sites_solution_hydrogens geom
_atom_sites_solution_primary direct
_atom_sites_solution_secondary difmap
_audit_creation_method SHELXL-97
_cell_angle_alpha 90.00
_cell_angle_beta 96.6087(18)
_cell_angle_gamma 90.00
_cell_formula_units_Z 4
_cell_length_a 8.3811(14)
_cell_length_b 8.7062(14)
_cell_length_c 21.369(4)
_cell_measurement_temperature 120(1)
_cell_volume 1548.9(5)
_computing_cell_refinement 'SAINT+, v. 7.66a (Bruker AXS, 2009)'
_computing_data_collection 'APEX II, v. 7.0 (Bruker AXS, 2009)'
_computing_data_reduction 'SAINT+, v. 7.66a (Bruker AXS, 2009)'
_computing_molecular_graphics 'SHELXTL, v. 6.14, (Bruker AXS, 2000)'
_computing_publication_material 'SHELXTL, v. 6.14, (Bruker AXS, 2000)'
_computing_structure_refinement 'SHELXL-97 (Sheldrick, 1997)'
_computing_structure_solution 'SHELXS-97 (Sheldrick, 1990)'
_diffrn_ambient_temperature 120(1)
_diffrn_measured_fraction_theta_full 1.000
_diffrn_measured_fraction_theta_max 0.934
_diffrn_measurement_device_type 'Bruker D8 with APEXII CCD'
_diffrn_measurement_method '\w scans'
_diffrn_radiation_monochromator graphite
_diffrn_radiation_source 'fine-focus sealed tube'
_diffrn_radiation_type MoK\a
_diffrn_radiation_wavelength 0.71073
_diffrn_reflns_av_R_equivalents 0.0000
_diffrn_reflns_av_sigmaI/netI 0.0289
_diffrn_reflns_limit_h_max 11
_diffrn_reflns_limit_h_min -11
_diffrn_reflns_limit_k_max 11
_diffrn_reflns_limit_k_min 0
_diffrn_reflns_limit_l_max 27
_diffrn_reflns_limit_l_min 0
_diffrn_reflns_number 2883
_diffrn_reflns_theta_full 25.00
_diffrn_reflns_theta_max 28.45
_diffrn_reflns_theta_min 1.92
_diffrn_standards_decay_% 0
_diffrn_standards_interval_count 0
_diffrn_standards_interval_time 0
_diffrn_standards_number 0
_exptl_absorpt_coefficient_mu 5.479
_exptl_absorpt_correction_T_max 0.8983
_exptl_absorpt_correction_T_min 0.4388
_exptl_absorpt_correction_type multi-scan
_exptl_absorpt_process_details 'SADABS v. 1 (Sheldrick, 2008)'
_exptl_crystal_colour colorless
_exptl_crystal_density_diffrn 2.099
_exptl_crystal_description 'rectangular plate'
_exptl_crystal_F_000 956
_exptl_crystal_size_max 0.18
_exptl_crystal_size_mid 0.08
_exptl_crystal_size_min 0.02
_refine_diff_density_max 1.807
_refine_diff_density_min -2.867
_refine_diff_density_rms 0.241
_refine_ls_extinction_method none
_refine_ls_goodness_of_fit_ref 1.303
_refine_ls_hydrogen_treatment constr
_refine_ls_matrix_type full
_refine_ls_number_parameters 201
_refine_ls_number_reflns 2928
_refine_ls_number_restraints 12
_refine_ls_restrained_S_all 1.302
_refine_ls_R_factor_all 0.0424
_refine_ls_R_factor_gt 0.0415
_refine_ls_shift/su_max 0.002
_refine_ls_shift/su_mean 0.000
_refine_ls_structure_factor_coef Fsqd
_refine_ls_weighting_details 'calc w=1/[\s^2^(Fo^2^)+(0.1000P)^2^+0.0000P] where P=(Fo^2^+2Fc^2^)/3'
_refine_ls_weighting_scheme calc
_refine_ls_wR_factor_gt 0.1420
_refine_ls_wR_factor_ref 0.1426
_reflns_number_gt 2878
_reflns_number_total 2928
_reflns_threshold_expression >2sigma(I)
_cod_data_source_file ic301775d_si_001_9.cif
_cod_data_source_block apx1487_hklf5
_cod_original_cell_volume 1548.9(4)
_cod_original_sg_symbol_H-M 'C 2/c'
_cod_database_code 4331320

loop_
_symmetry_equiv_pos_as_xyz
'x, y, z'
'-x, y, -z+1/2'
'x+1/2, y+1/2, z'
'-x+1/2, y+1/2, -z+1/2'
'-x, -y, -z'
'x, -y, z-1/2'
'-x+1/2, -y+1/2, -z'
'x+1/2, -y+1/2, z-1/2'

loop_
_atom_site_label
_atom_site_type_symbol
_atom_site_fract_x
_atom_site_fract_y
_atom_site_fract_z
_atom_site_U_iso_or_equiv
_atom_site_adp_type
_atom_site_occupancy
_atom_site_symmetry_multiplicity
_atom_site_calc_flag
_atom_site_refinement_flags
_atom_site_disorder_group
Er1 Er 1.0000 1.09225(4) 0.7500 0.00736(16) Uani 0.959(9) 2 d SP .
O1 O 0.8011(14) 0.9166(13) 0.7385(6) 0.023(3) Uani 0.50 1 d P 1
O2 O 0.5802(12) 0.8001(12) 0.6893(5) 0.015(2) Uani 0.50 1 d P 1
O3 O 0.8394(15) 1.0951(11) 0.6506(5) 0.015(2) Uani 0.50 1 d P 1
C1 C 0.693(2) 0.8926(17) 0.6900(8) 0.016(3) Uani 0.50 1 d PU 1
C2 C 0.7036(16) 0.9978(17) 0.6356(7) 0.011(3) Uani 0.50 1 d P 1
C3 C 0.728(2) 0.8931(19) 0.5762(8) 0.022(4) Uani 0.50 1 d P 1
H3A H 0.7311 0.9569 0.5398 0.033 Uiso 0.50 1 calc PR 1
H3B H 0.6399 0.8221 0.5689 0.033 Uiso 0.50 1 calc PR 1
H3C H 0.8267 0.8371 0.5843 0.033 Uiso 0.50 1 calc PR 1
C4 C 0.547(2) 1.0936(17) 0.6226(10) 0.019(4) Uani 0.50 1 d P 1
H4A H 0.4988 1.1049 0.6610 0.028 Uiso 0.50 1 calc PR 1
H4B H 0.4738 1.0421 0.5918 0.028 Uiso 0.50 1 calc PR 1
H4C H 0.5724 1.1932 0.6071 0.028 Uiso 0.50 1 calc PR 1
O7 O 1.2018(16) 1.2032(13) 0.8146(5) 0.025(3) Uani 0.50 1 d P .
O8 O 1.1671(14) 0.9853(13) 0.6840(5) 0.021(3) Uani 0.50 1 d P .
O9 O 0.5754(17) 0.3850(14) 0.5424(6) 0.026(3) Uani 0.50 1 d P .
O10 O 0.7520(16) 0.1962(14) 0.5574(6) 0.028(3) Uani 0.50 1 d PU .
O11 O 0.6423(15) 0.2543(14) 0.4633(6) 0.027(3) Uani 0.50 1 d P .
O12 O 0.6428(16) 0.4945(14) 0.5599(6) 0.025(3) Uani 0.50 1 d P .
N1 N 0.6583(15) 0.2789(16) 0.5190(7) 0.022(3) Uani 0.50 1 d P .
O4 O 0.8840(13) 0.8850(12) 0.6890(5) 0.015(2) Uani 0.50 1 d P 2
O5 O 0.6878(11) 0.7833(12) 0.7382(5) 0.016(2) Uani 0.50 1 d P 2
O6 O 0.6086(16) 0.5852(11) 0.6503(5) 0.016(2) Uani 0.50 1 d P 2
C5 C 0.773(2) 0.7959(16) 0.6905(8) 0.019(3) Uani 0.50 1 d P 2
C6 C 0.7343(19) 0.6869(19) 0.6339(8) 0.018(3) Uani 0.50 1 d P 2
C7 C 0.6779(16) 0.7860(17) 0.5745(8) 0.016(3) Uani 0.50 1 d P 2
H7A H 0.6196 0.7225 0.5430 0.023 Uiso 0.50 1 calc PR 2
H7B H 0.7698 0.8292 0.5580 0.023 Uiso 0.50 1 calc PR 2
H7C H 0.6095 0.8673 0.5860 0.023 Uiso 0.50 1 calc PR 2
C8 C 0.888(2) 0.5931(19) 0.6261(10) 0.022(4) Uani 0.50 1 d P 2
H8A H 0.9158 0.5318 0.6630 0.034 Uiso 0.50 1 calc PR 2
H8B H 0.9743 0.6621 0.6205 0.034 Uiso 0.50 1 calc PR 2
H8C H 0.8682 0.5275 0.5899 0.034 Uiso 0.50 1 calc PR 2

loop_
_atom_site_aniso_label
_atom_site_aniso_U_11
_atom_site_aniso_U_22
_atom_site_aniso_U_33
_atom_site_aniso_U_23
_atom_site_aniso_U_13
_atom_site_aniso_U_12
Er1 0.0072(2) 0.0073(2) 0.0076(2) 0.000 0.00102(19) 0.000
O1 0.020(6) 0.024(6) 0.023(6) 0.019(4) -0.001(5) -0.010(4)
O2 0.016(5) 0.012(5) 0.018(6) 0.004(4) 0.003(4) -0.007(4)
O3 0.017(6) 0.018(6) 0.009(5) 0.008(4) -0.007(5) -0.005(4)
C1 0.016(5) 0.016(5) 0.016(5) 0.005(4) 0.001(4) 0.006(4)
C2 0.014(6) 0.014(7) 0.007(6) 0.003(5) 0.002(5) -0.003(5)
C3 0.028(9) 0.024(9) 0.015(8) 0.013(6) 0.007(7) 0.017(8)
C4 0.026(9) 0.013(8) 0.017(9) -0.008(6) 0.003(7) 0.011(6)
O7 0.045(8) 0.024(6) 0.004(5) 0.001(4) -0.003(5) -0.024(6)
O8 0.033(6) 0.021(6) 0.009(5) 0.002(4) 0.004(4) 0.011(5)
O9 0.022(6) 0.031(7) 0.023(6) 0.005(5) 0.004(6) 0.015(6)
O10 0.035(5) 0.028(4) 0.019(4) -0.001(3) -0.002(4) 0.007(4)
O11 0.032(6) 0.028(7) 0.021(7) 0.006(5) -0.001(5) -0.012(5)
O12 0.047(7) 0.019(6) 0.011(5) 0.000(4) 0.006(5) 0.008(5)
N1 0.020(6) 0.019(7) 0.030(8) -0.021(6) 0.010(6) -0.010(5)
O4 0.016(5) 0.017(6) 0.011(5) -0.001(4) 0.000(4) -0.001(4)
O5 0.009(4) 0.011(5) 0.029(7) 0.009(4) 0.011(4) 0.003(4)
O6 0.020(6) 0.017(6) 0.011(5) -0.002(4) 0.001(6) -0.006(5)
C5 0.028(8) 0.006(7) 0.026(8) -0.010(6) 0.011(7) -0.005(6)
C6 0.022(8) 0.015(7) 0.019(8) -0.002(6) 0.009(6) 0.002(6)
C7 0.008(6) 0.010(7) 0.030(9) -0.004(6) 0.005(6) -0.001(5)
C8 0.029(10) 0.017(9) 0.022(10) 0.002(7) 0.002(8) 0.000(6)

loop_
_atom_type_symbol
_atom_type_description
_atom_type_scat_dispersion_real
_atom_type_scat_dispersion_imag
_atom_type_scat_source
C C 0.0033 0.0016 'International Tables Vol C Tables 4.2.6.8 and 6.1.1.4'
H H 0.0000 0.0000 'International Tables Vol C Tables 4.2.6.8 and 6.1.1.4'
N N 0.0061 0.0033 'International Tables Vol C Tables 4.2.6.8 and 6.1.1.4'
O O 0.0106 0.0060 'International Tables Vol C Tables 4.2.6.8 and 6.1.1.4'
Er Er -0.2586 4.9576 'International Tables Vol C Tables 4.2.6.8 and 6.1.1.4'

loop_
_geom_angle_atom_site_label_1
_geom_angle_atom_site_label_2
_geom_angle_atom_site_label_3
_geom_angle
_geom_angle_site_symmetry_1
_geom_angle_site_symmetry_3
O1 Er1 O1 94.6(6) . 2_756
O1 Er1 O7 147.6(4) . .
O1 Er1 O7 74.5(4) 2_756 .
O1 Er1 O7 74.5(4) . 2_756
O1 Er1 O7 147.6(4) 2_756 2_756
O7 Er1 O7 129.7(6) . 2_756
O1 Er1 O8 45.3(5) . 2_756
O1 Er1 O8 98.8(5) 2_756 2_756
O7 Er1 O8 105.2(4) . 2_756
O7 Er1 O8 94.7(5) 2_756 2_756
O1 Er1 O8 98.8(5) . .
O1 Er1 O8 45.3(5) 2_756 .
O7 Er1 O8 94.7(5) . .
O7 Er1 O8 105.2(4) 2_756 .
O8 Er1 O8 132.2(6) 2_756 .
O1 Er1 O5 167.2(4) . 3
O1 Er1 O5 89.8(4) 2_756 3
O7 Er1 O5 45.2(4) . 3
O7 Er1 O5 95.5(4) 2_756 3
O8 Er1 O5 145.7(4) 2_756 3
O8 Er1 O5 75.8(4) . 3
O1 Er1 O5 89.8(4) . 4_656
O1 Er1 O5 167.2(4) 2_756 4_656
O7 Er1 O5 95.5(4) . 4_656
O7 Er1 O5 45.2(4) 2_756 4_656
O8 Er1 O5 75.8(4) 2_756 4_656
O8 Er1 O5 145.7(4) . 4_656
O5 Er1 O5 88.6(5) 3 4_656
O1 Er1 O4 78.2(4) . 2_756
O1 Er1 O4 34.1(5) 2_756 2_756
O7 Er1 O4 76.1(4) . 2_756
O7 Er1 O4 152.6(4) 2_756 2_756
O8 Er1 O4 66.0(4) 2_756 2_756
O8 Er1 O4 77.8(4) . 2_756
O5 Er1 O4 111.4(4) 3 2_756
O5 Er1 O4 136.5(4) 4_656 2_756
O1 Er1 O4 34.0(5) . .
O1 Er1 O4 78.2(4) 2_756 .
O7 Er1 O4 152.6(4) . .
O7 Er1 O4 76.1(4) 2_756 .
O8 Er1 O4 77.8(4) 2_756 .
O8 Er1 O4 66.0(4) . .
O5 Er1 O4 136.5(4) 3 .
O5 Er1 O4 111.4(4) 4_656 .
O4 Er1 O4 80.7(5) 2_756 .
O1 Er1 O2 109.0(4) . 4_656
O1 Er1 O2 135.3(4) 2_756 4_656
O7 Er1 O2 65.2(4) . 4_656
O7 Er1 O2 76.7(4) 2_756 4_656
O8 Er1 O2 75.0(4) 2_756 4_656
O8 Er1 O2 151.4(4) . 4_656
O5 Er1 O2 75.6(4) 3 4_656
O5 Er1 O2 32.3(4) 4_656 4_656
O4 Er1 O2 113.9(4) 2_756 4_656
O4 Er1 O2 139.4(4) . 4_656
O1 Er1 O2 135.3(4) . 3
O1 Er1 O2 109.0(4) 2_756 3
O7 Er1 O2 76.7(4) . 3
O7 Er1 O2 65.2(4) 2_756 3
O8 Er1 O2 151.4(4) 2_756 3
O8 Er1 O2 75.0(4) . 3
O5 Er1 O2 32.3(4) 3 3
O5 Er1 O2 75.6(4) 4_656 3
O4 Er1 O2 139.4(4) 2_756 3
O4 Er1 O2 113.9(4) . 3
O2 Er1 O2 80.4(6) 4_656 3
C1 O1 O8 144.6(13) . 2_756
C1 O1 Er1 129.1(10) . .
O8 O1 Er1 68.6(5) 2_756 .
C1 O2 Er1 138.9(11) . 3_445
O7 O3 C2 107.9(13) 2_756 .
O7 O3 Er1 69.5(7) 2_756 .
C2 O3 Er1 123.3(8) . .
O2 C1 O1 124.8(15) . .
O2 C1 C2 120.3(14) . .
O1 C1 C2 114.7(13) . .
O3 C2 C1 108.0(12) . .
O3 C2 C4 110.9(12) . .
C1 C2 C4 110.1(13) . .
O3 C2 C3 110.3(12) . .
C1 C2 C3 107.1(12) . .
C4 C2 C3 110.3(13) . .
O3 O7 O5 147.0(10) 2_756 3
O3 O7 Er1 78.9(7) 2_756 .
O5 O7 Er1 68.9(5) 3 .
O6 O8 O1 145.4(11) 3 2_756
O6 O8 Er1 80.7(8) 3 .
O1 O8 Er1 66.1(5) 2_756 .
O12 O9 N1 117.0(15) . .
O11 O10 N1 89.2(12) 7_656 .
O10 O11 N1 108.6(13) 7_656 .
O10 O11 N1 49.5(10) 7_656 7_656
N1 O11 N1 79.3(11) . 7_656
O11 N1 O10 121.4(14) . .
O11 N1 O9 120.5(16) . .
O10 N1 O9 118.0(14) . .
O11 N1 O11 100.7(11) . 7_656
O10 N1 O11 41.4(8) . 7_656
O9 N1 O11 126.6(13) . 7_656
O11 N1 N1 61.9(10) . 7_656
O10 N1 N1 70.0(11) . 7_656
O9 N1 N1 149.1(15) . 7_656
O11 N1 N1 38.7(7) 7_656 7_656
C5 O4 Er1 137.7(11) . .
C5 O5 O7 140.0(11) . 3_445
C5 O5 Er1 125.4(10) . 3_445
O7 O5 Er1 65.8(5) 3_445 3_445
O8 O6 C6 109.3(14) 3_445 .
O8 O6 Er1 70.0(8) 3_445 3_445
C6 O6 Er1 123.8(9) . 3_445
O4 C5 O5 124.0(14) . .
O4 C5 C6 117.6(15) . .
O5 C5 C6 118.4(13) . .
O6 C6 C5 106.1(12) . .
O6 C6 C8 109.9(12) . .
C5 C6 C8 108.0(15) . .
O6 C6 C7 111.9(13) . .
C5 C6 C7 108.3(13) . .
C8 C6 C7 112.5(13) . .

loop_
_geom_bond_atom_site_label_1
_geom_bond_atom_site_label_2
_geom_bond_distance
_geom_bond_site_symmetry_2
Er1 O1 2.254(11) .
Er1 O1 2.254(11) 2_756
Er1 O7 2.272(11) .
Er1 O7 2.272(11) 2_756
Er1 O8 2.297(11) 2_756
Er1 O8 2.297(11) .
Er1 O5 2.323(10) 3
Er1 O5 2.323(9) 4_656
Er1 O4 2.368(11) 2_756
Er1 O4 2.368(11) .
Er1 O2 2.369(10) 4_656
Er1 O2 2.369(10) 3
O1 C1 1.31(2) .
O1 O8 1.754(18) 2_756
O2 C1 1.238(19) .
O2 Er1 2.369(10) 3_445
O3 O7 1.271(15) 2_756
O3 C2 1.425(17) .
C1 C2 1.49(2) .
C2 C4 1.55(2) .
C2 C3 1.59(2) .
O7 O3 1.271(15) 2_756
O7 O5 1.768(15) 3
O8 O6 1.197(15) 3
O8 O1 1.754(18) 2_756
O9 O12 1.148(18) .
O9 N1 1.290(18) .
O10 O11 1.120(18) 7_656
O10 N1 1.29(2) .
O11 O10 1.120(18) 7_656
O11 N1 1.202(19) .
O11 N1 1.695(18) 7_656
N1 O11 1.695(18) 7_656
N1 N1 1.89(3) 7_656
O4 C5 1.217(19) .
O5 C5 1.312(19) .
O5 O7 1.768(15) 3_445
O5 Er1 2.323(9) 3_445
O6 O8 1.197(15) 3_445
O6 C6 1.45(2) .
O6 Er1 2.413(12) 3_445
C5 C6 1.54(2) .
C6 C8 1.55(2) .
C6 C7 1.56(2) .
